data_4031946
loop_
_publ_author_name
'Wrobel, Agnes Johanna'
'Lucchesi, Ralph'
'Wibbeling, Birgit'
'Daniliuc, Constantin-Gabriel'
'Fr\"ohlich, Roland'
'W\"urthwein, Ernst-Ulrich'

_publ_section_title
;
 1,3,5-Triazapentadienes by Nucleophilic Addition to 1,3- and
 1,4-Dinitriles-Sterically Constrained Examples by Incorporation into
 Cyclic Peripheries: Synthesis, Aggregation, and Photophysical Properties.
;
_journal_issue 7
_journal_name_full 'The Journal of organic chemistry'
_journal_page_first 2849
_journal_page_last 2863
_journal_paper_doi 10.1021/acs.joc.6b00126
_journal_volume 81
_journal_year 2016
_chemical_formula_sum 'C14 H8 N2'
_chemical_formula_weight 204.22
_chemical_name_systematic
; 
 ? 
;
_space_group_IT_number 15
_symmetry_cell_setting monoclinic
_symmetry_space_group_name_Hall '-C 2yc'
_symmetry_space_group_name_H-M 'C 1 2/c 1'
_atom_sites_solution_hydrogens geom
_atom_sites_solution_primary direct
_atom_sites_solution_secondary difmap
_audit_creation_method SHELXL-97
_cell_angle_alpha 90.00
_cell_angle_beta 101.6280(10)
_cell_angle_gamma 90.00
_cell_formula_units_Z 4
_cell_length_a 15.8339(4)
_cell_length_b 3.97490(10)
_cell_length_c 16.9483(4)
_cell_measurement_reflns_used 988
_cell_measurement_temperature 223(2)
_cell_measurement_theta_max 65.49
_cell_measurement_theta_min 0.88
_cell_volume 1044.80(4)
_computing_cell_refinement 'Collect (Nonius B.V., 1998)'
_computing_data_collection 'Collect (Nonius B.V., 1998)'
_computing_data_reduction 'Denzo-SMN (Otwinowski & Minor, 1997)'
_computing_molecular_graphics 'XP (BrukerAXS, 2000)'
_computing_publication_material 'SHELXL-97 (Sheldrick, 1997)'
_computing_structure_refinement 'SHELXL-97 (Sheldrick, 1997)'
_computing_structure_solution 'SHELXS-97 (Sheldrick, 1990)'
_diffrn_ambient_temperature 223(2)
_diffrn_measured_fraction_theta_full 0.947
_diffrn_measured_fraction_theta_max 0.947
_diffrn_measurement_device_type 'Nonius KappaCCD APEXII'
_diffrn_measurement_method '\w and \f scans'
_diffrn_radiation_monochromator graphite
_diffrn_radiation_source 'fine-focus sealed tube'
_diffrn_radiation_type CuK\a
_diffrn_radiation_wavelength 1.54178
_diffrn_reflns_av_R_equivalents 0.033
_diffrn_reflns_av_sigmaI/netI 0.0299
_diffrn_reflns_limit_h_max 18
_diffrn_reflns_limit_h_min 0
_diffrn_reflns_limit_k_max 4
_diffrn_reflns_limit_k_min 0
_diffrn_reflns_limit_l_max 18
_diffrn_reflns_limit_l_min -19
_diffrn_reflns_number 2543
_diffrn_reflns_theta_full 65.49
_diffrn_reflns_theta_max 65.49
_diffrn_reflns_theta_min 5.71
_exptl_absorpt_coefficient_mu 0.616
_exptl_absorpt_correction_T_max 0.9523
_exptl_absorpt_correction_T_min 0.8612
_exptl_absorpt_correction_type multi-scan
_exptl_absorpt_process_details 'Denzo (Otwinowski, Borek, Majewski & Minor, 2003)'
_exptl_crystal_colour 'pale yellow'
_exptl_crystal_density_diffrn 1.298
_exptl_crystal_density_method 'not measured'
_exptl_crystal_description needle
_exptl_crystal_F_000 424
_exptl_crystal_size_max 0.25
_exptl_crystal_size_mid 0.10
_exptl_crystal_size_min 0.08
_refine_diff_density_max 0.108
_refine_diff_density_min -0.134
_refine_diff_density_rms 0.034
_refine_ls_extinction_method none
_refine_ls_goodness_of_fit_ref 1.055
_refine_ls_hydrogen_treatment constr
_refine_ls_matrix_type full
_refine_ls_number_parameters 73
_refine_ls_number_reflns 857
_refine_ls_number_restraints 0
_refine_ls_restrained_S_all 1.055
_refine_ls_R_factor_all 0.0495
_refine_ls_R_factor_gt 0.0427
_refine_ls_shift/su_max 0.000
_refine_ls_shift/su_mean 0.000
_refine_ls_structure_factor_coef Fsqd
_refine_ls_weighting_details 'calc w=1/[\s^2^(Fo^2^)+(0.0583P)^2^+0.5718P] where P=(Fo^2^+2Fc^2^)/3'
_refine_ls_weighting_scheme calc
_refine_ls_wR_factor_gt 0.1085
_refine_ls_wR_factor_ref 0.1152
_reflns_number_gt 746
_reflns_number_total 857
_reflns_threshold_expression >2sigma(I)
_cod_data_source_file jo6b00126_si_001.cif
_cod_data_source_block wue4934
_cod_original_sg_symbol_H-M C2/c
_cod_database_code 4031946

loop_
_symmetry_equiv_pos_as_xyz
'x, y, z'
'-x, y, -z+1/2'
'x+1/2, y+1/2, z'
'-x+1/2, y+1/2, -z+1/2'
'-x, -y, -z'
'x, -y, z-1/2'
'-x+1/2, -y+1/2, -z'
'x+1/2, -y+1/2, z-1/2'

loop_
_atom_site_label
_atom_site_type_symbol
_atom_site_fract_x
_atom_site_fract_y
_atom_site_fract_z
_atom_site_U_iso_or_equiv
_atom_site_adp_type
_atom_site_occupancy
_atom_site_symmetry_multiplicity
_atom_site_calc_flag
_atom_site_refinement_flags
C1 C 0.04066(9) 0.0013(4) 0.28186(8) 0.0363(4) Uani 1 1 d .
C2 C 0.04331(9) 0.1161(4) 0.36238(9) 0.0375(4) Uani 1 1 d .
C3 C 0.11985(10) 0.1107(4) 0.42121(9) 0.0428(4) Uani 1 1 d .
H3 H 0.1202 0.1880 0.4737 0.051 Uiso 1 1 calc R
C4 C 0.19463(10) -0.0095(4) 0.40103(9) 0.0455(5) Uani 1 1 d .
H4 H 0.2463 -0.0136 0.4397 0.055 Uiso 1 1 calc R
C5 C 0.19321(10) -0.1255(4) 0.32260(10) 0.0444(5) Uani 1 1 d .
H5 H 0.2442 -0.2080 0.3094 0.053 Uiso 1 1 calc R
C6 C 0.11761(10) -0.1208(4) 0.26384(9) 0.0409(4) Uani 1 1 d .
H6 H 0.1183 -0.2001 0.2117 0.049 Uiso 1 1 calc R
C7 C -0.03168(10) 0.2532(4) 0.38792(8) 0.0411(4) Uani 1 1 d .
N1 N -0.08900(10) 0.3656(4) 0.41132(8) 0.0539(5) Uani 1 1 d .

loop_
_atom_site_aniso_label
_atom_site_aniso_U_11
_atom_site_aniso_U_22
_atom_site_aniso_U_33
_atom_site_aniso_U_23
_atom_site_aniso_U_13
_atom_site_aniso_U_12
C1 0.0322(8) 0.0383(9) 0.0392(9) 0.0024(6) 0.0091(6) -0.0010(6)
C2 0.0327(8) 0.0425(9) 0.0389(8) 0.0030(6) 0.0109(6) 0.0007(6)
C3 0.0390(9) 0.0527(10) 0.0364(8) -0.0007(7) 0.0070(6) -0.0001(7)
C4 0.0319(8) 0.0577(11) 0.0445(9) 0.0013(7) 0.0020(6) 0.0015(7)
C5 0.0316(8) 0.0513(10) 0.0515(9) 0.0003(7) 0.0114(7) 0.0052(7)
C6 0.0355(8) 0.0461(10) 0.0423(9) -0.0030(7) 0.0109(6) 0.0017(7)
C7 0.0361(8) 0.0525(10) 0.0350(8) 0.0018(7) 0.0080(6) 0.0015(7)
N1 0.0423(8) 0.0730(11) 0.0485(8) -0.0015(7) 0.0138(6) 0.0085(7)

loop_
_atom_type_symbol
_atom_type_description
_atom_type_scat_dispersion_real
_atom_type_scat_dispersion_imag
_atom_type_scat_source
C C 0.0181 0.0091 'International Tables Vol C Tables 4.2.6.8 and 6.1.1.4'
H H 0.0000 0.0000 'International Tables Vol C Tables 4.2.6.8 and 6.1.1.4'
N N 0.0311 0.0180 'International Tables Vol C Tables 4.2.6.8 and 6.1.1.4'

loop_
_geom_angle_atom_site_label_1
_geom_angle_atom_site_label_2
_geom_angle_atom_site_label_3
_geom_angle
_geom_angle_site_symmetry_3
C6 C1 C2 117.30(14) .
C6 C1 C1 119.97(15) 2
C2 C1 C1 122.72(15) 2
C3 C2 C1 121.78(14) .
C3 C2 C7 115.78(13) .
C1 C2 C7 122.43(14) .
C4 C3 C2 119.26(14) .
C4 C3 H3 120.4 .
C2 C3 H3 120.4 .
C3 C4 C5 119.81(14) .
C3 C4 H4 120.1 .
C5 C4 H4 120.1 .
C6 C5 C4 121.33(14) .
C6 C5 H5 119.3 .
C4 C5 H5 119.3 .
C5 C6 C1 120.53(14) .
C5 C6 H6 119.7 .
C1 C6 H6 119.7 .
N1 C7 C2 177.06(16) .

loop_
_geom_bond_atom_site_label_1
_geom_bond_atom_site_label_2
_geom_bond_distance
_geom_bond_site_symmetry_2
C1 C6 1.401(2) .
C1 C2 1.432(2) .
C1 C1 1.505(3) 2
C2 C3 1.406(2) .
C2 C7 1.450(2) .
C3 C4 1.382(2) .
C3 H3 0.9400 .
C4 C5 1.403(2) .
C4 H4 0.9400 .
C5 C6 1.395(2) .
C5 H5 0.9400 .
C6 H6 0.9400 .
C7 N1 1.151(2) .

loop_
_geom_torsion_atom_site_label_1
_geom_torsion_atom_site_label_2
_geom_torsion_atom_site_label_3
_geom_torsion_atom_site_label_4
_geom_torsion
_geom_torsion_site_symmetry_1
C6 C1 C2 C3 0.6(2) .
C1 C1 C2 C3 179.34(11) 2
C6 C1 C2 C7 178.90(14) .
C1 C1 C2 C7 -2.4(2) 2
C1 C2 C3 C4 -0.2(2) .
C7 C2 C3 C4 -178.61(15) .
C2 C3 C4 C5 -0.3(2) .
C3 C4 C5 C6 0.3(3) .
C4 C5 C6 C1 0.1(2) .
C2 C1 C6 C5 -0.5(2) .
C1 C1 C6 C5 -179.31(12) 2
C3 C2 C7 N1 5(3) .
C1 C2 C7 N1 -173(3) .
